data_2103166
loop_
_publ_author_name
'Marsh, Richard E.'
'Kapon, Moshe'
'Hu, Shengzhi'
'Herbstein, Frank H.'

_publ_section_title
;
 Some 60 new space-group corrections
;
_journal_issue 1
_journal_name_full 'Acta Crystallographica Section B'
_journal_page_first 62
_journal_page_last 77
_journal_paper_doi 10.1107/S0108768101017128
_journal_volume 58
_journal_year 2002
_chemical_formula_sum 'C25 H36 Br Cr N O2 P2'
_chemical_name_systematic ' ? '
_space_group_IT_number 14
_symmetry_cell_setting monoclinic
_symmetry_space_group_name_Hall '-P 2yn'
_symmetry_space_group_name_H-M 'P 1 21/n 1'
_cell_angle_alpha 89.89
_cell_angle_beta 89.87
_cell_angle_gamma 89.98
_cell_formula_units_Z 4
_cell_length_a 10.084
_cell_length_b 16.340
_cell_length_c 17.351
_cell_volume 2858.956
_cod_data_source_file bm0047.cif
_cod_data_source_block CSD_CIF_Table_5S
_cod_original_sg_symbol_H-M 'P21/n '
_cod_original_formula_sum ' C25H36BrCrNO2P2 '
_cod_database_code 2103166

loop_
_symmetry_equiv_pos_as_xyz
'x, y, z'
'-x+1/2, y+1/2, -z+1/2'
'-x, -y, -z'
'x-1/2, -y-1/2, z-1/2'

loop_
_atom_site_label
_atom_site_fract_x
_atom_site_fract_y
_atom_site_fract_z
Cr1 .42668 .24162 .08906
Br1 .26543 .32773 .00321
C1 .2924 .2462 .1678
O1 .2095 .2455 .2155
C2 .3516 .1540 .0467
O2 .3080 .0958 .0258
C3 .5207 .1800 .1496
N1 .5797 .1286 .1958
C4 .5094 .0870 .2630
C5 .4750 .1405 .3328
C6 .3898 .0443 .2312
C7 .7172 .1044 .1756
C8 .8107 .1196 .2464
C9 .7196 .0206 .1494
P1 .55616 .24528 -.03626
C10 .5976 .3386 -.0816
C11 .4693 .2006 -.1226
C12 .7146 .1944 -.0363
C13 .7218 .1158 -.0522
C14 .8419 .0771 -.0488
C15 .9553 .1154 -.0276
C16 .9498 .1930 -.0114
C17 .8310 .2321 -.0161
P2 .51873 .35447 .15320
C18 .4288 .4442 .1415
C19 .5236 .3461 .2641
C20 .6896 .3830 .1338
C21 .7914 .3376 .1617
C22 .9236 .3560 .1444
C23 .9506 .4204 .0995
C24 .8519 .4666 .0727
C25 .7218 .4489 .0899

loop_
_atom_type_symbol
C
Cr
Br
O
N
P
